data_2013499
loop_
_publ_author_name
'Ohba, Shigeru'
'Yamamoto, Yohei'
'Tanaka, Koichi'

_publ_section_title
;<i>rac</i>- and
 <i>meso</i>-3,3'-Bis(3,5-dimethylphenyl)-3<i>H</i>,3'<i>H</i>-2,2'-biindenylidene-1,1'(2<i>H</i>,2'<i>H</i>)-dione
;
_journal_issue 7
_journal_name_full 'Acta Crystallographica Section C'
_journal_page_first o370
_journal_page_last o372
_journal_paper_doi 10.1107/S0108270103010308
_journal_volume 59
_journal_year 2003
_chemical_formula_iupac 'C34 H28 O2'
_chemical_formula_moiety 'C34 H28 O2'
_chemical_formula_sum 'C34 H28 O2'
_chemical_formula_weight 468.59
_space_group_IT_number 2
_symmetry_cell_setting triclinic
_symmetry_space_group_name_Hall '-P 1'
_symmetry_space_group_name_H-M 'P -1'
_cell_angle_alpha 97.705(11)
_cell_angle_beta 109.950(12)
_cell_angle_gamma 109.492(11)
_cell_formula_units_Z 2
_cell_length_a 11.392(2)
_cell_length_b 13.9700(18)
_cell_length_c 9.2771(13)
_cell_measurement_reflns_used 25
_cell_measurement_temperature 298
_cell_measurement_theta_max 14.4
_cell_measurement_theta_min 10.4
_cell_volume 1256.0(4)
_computing_cell_refinement 'WinAFC Diffractometer Control Software (Rigaku, 1999)'
_computing_data_collection 'WinAFC Diffractometer Control Software (Rigaku, 1999)'
_computing_data_reduction 'TEXSAN (Molecular Structure Corporation, 2001)'
_computing_molecular_graphics 'ORTEPII (Johnson, 1976)'
_computing_publication_material TEXSAN
_computing_structure_refinement 'SHELXL97 (Sheldrick, 1997)'
_computing_structure_solution 'SIR92 (Altomare et al., 1994)'
_diffrn_measured_fraction_theta_full 1.0
_diffrn_measured_fraction_theta_max 1.0
_diffrn_measurement_device_type 'Rigaku AFC7R'
_diffrn_measurement_method \w-2\q
_diffrn_radiation_type 'Mo K\a'
_diffrn_radiation_wavelength 0.7107
_diffrn_reflns_av_R_equivalents 0.025
_diffrn_reflns_limit_h_max 14
_diffrn_reflns_limit_h_min -14
_diffrn_reflns_limit_k_max 6
_diffrn_reflns_limit_k_min -18
_diffrn_reflns_limit_l_max 12
_diffrn_reflns_limit_l_min -12
_diffrn_reflns_number 6275
_diffrn_reflns_theta_full 27.5
_diffrn_reflns_theta_max 27.51
_diffrn_standards_decay_% none
_diffrn_standards_interval_count 150
_diffrn_standards_number 3
_exptl_absorpt_coefficient_mu 0.075
_exptl_absorpt_correction_type none
_exptl_crystal_colour yellow
_exptl_crystal_density_diffrn 1.239
_exptl_crystal_density_method 'not measured'
_exptl_crystal_description plate
_exptl_crystal_F_000 496
_exptl_crystal_size_max 0.5
_exptl_crystal_size_mid 0.25
_exptl_crystal_size_min 0.1
_refine_diff_density_max 0.21
_refine_diff_density_min -0.25
_refine_ls_extinction_method none
_refine_ls_goodness_of_fit_ref 1.030
_refine_ls_hydrogen_treatment constr
_refine_ls_number_parameters 325
_refine_ls_number_reflns 5773
_refine_ls_R_factor_gt 0.0495
_refine_ls_shift/su_max 0.006
_refine_ls_structure_factor_coef Fsqd
_refine_ls_weighting_details 'w = 1/[\s^2^(Fo^2^) + (0.0736P)^2^+0.2455P] where P=(Fo^2^+2Fc^2^)/3'
_refine_ls_weighting_scheme calc
_refine_ls_wR_factor_ref 0.1542
_reflns_number_gt 3911
_reflns_number_total 5773
_reflns_threshold_expression I>2\s(I)
_cod_data_source_file sk1639.cif
_cod_data_source_block I
_cod_database_code 2013499

loop_
_symmetry_equiv_pos_as_xyz
x,y,z
-x,-y,-z

loop_
_atom_site_label
_atom_site_fract_x
_atom_site_fract_y
_atom_site_fract_z
_atom_site_U_iso_or_equiv
_atom_site_adp_type
_atom_site_calc_flag
_atom_site_refinement_flags
_atom_site_occupancy
_atom_site_disorder_assembly
_atom_site_disorder_group
_atom_site_type_symbol
O1 -0.13950(10) 0.04810(10) 0.0679(2) 0.0506(3) Uani d . 1.00 . . O
O2 0.17330(10) 0.26750(10) -0.1794(2) 0.0569(4) Uani d . 1.00 . . O
C3 -0.0183(2) 0.09980(10) 0.1123(2) 0.0342(3) Uani d . 1.00 . . C
C4 0.0491(2) 0.16860(10) 0.0266(2) 0.0310(3) Uani d . 1.00 . . C
C5 0.2030(2) 0.21680(10) 0.1228(2) 0.0326(3) Uani d . 1.00 . . C
C6 0.2190(2) 0.16560(10) 0.2586(2) 0.0352(3) Uani d . 1.00 . . C
C7 0.0943(2) 0.10380(10) 0.2556(2) 0.0353(3) Uani d . 1.00 . . C
C8 0.0857(2) 0.0547(2) 0.3750(2) 0.0454(4) Uani d . 1.00 . . C
C9 0.2057(2) 0.0698(2) 0.4990(2) 0.0520(5) Uani d . 1.00 . . C
C10 0.3313(2) 0.1306(2) 0.5016(2) 0.0524(5) Uani d . 1.00 . . C
C11 0.3395(2) 0.17860(10) 0.3823(2) 0.0455(4) Uani d . 1.00 . . C
C12 0.0514(2) 0.23020(10) -0.2145(2) 0.0375(4) Uani d . 1.00 . . C
C13 -0.0183(2) 0.18010(10) -0.1147(2) 0.0323(3) Uani d . 1.00 . . C
C14 -0.1721(2) 0.14170(10) -0.2056(2) 0.0338(3) Uani d . 1.00 . . C
C15 -0.1851(2) 0.16730(10) -0.3633(2) 0.0376(4) Uani d . 1.00 . . C
C16 -0.0588(2) 0.21750(10) -0.3658(2) 0.0401(4) Uani d . 1.00 . . C
C17 -0.0471(2) 0.2457(2) -0.5013(2) 0.0531(5) Uani d . 1.00 . . C
C18 -0.1646(3) 0.2226(2) -0.6332(2) 0.0628(6) Uani d . 1.00 . . C
C19 -0.2913(2) 0.1736(2) -0.6304(2) 0.0607(6) Uani d . 1.00 . . C
C20 -0.3038(2) 0.1456(2) -0.4967(2) 0.0501(4) Uani d . 1.00 . . C
C21 0.2640(2) 0.33670(10) 0.1914(2) 0.0352(3) Uani d . 1.00 . . C
C22 0.2035(2) 0.38300(10) 0.2689(2) 0.0444(4) Uani d . 1.00 . . C
C23 0.2618(2) 0.4915(2) 0.3407(2) 0.0535(5) Uani d . 1.00 . . C
C24 0.3819(2) 0.5524(2) 0.3324(3) 0.0582(5) Uani d . 1.00 . . C
C25 0.4461(2) 0.5088(2) 0.2578(3) 0.0539(5) Uani d . 1.00 . . C
C26 0.3847(2) 0.40000(10) 0.1870(2) 0.0445(4) Uani d . 1.00 . . C
C27 0.1969(3) 0.5413(2) 0.4274(4) 0.0871(8) Uani d . 1.00 . . C
C28 0.5772(3) 0.5773(2) 0.2517(4) 0.0817(8) Uani d . 1.00 . . C
C29 -0.2380(2) 0.19500(10) -0.1235(2) 0.0358(3) Uani d . 1.00 . . C
C30 -0.1758(2) 0.30330(10) -0.0518(2) 0.0435(4) Uani d . 1.00 . . C
C31 -0.2377(2) 0.3544(2) 0.0165(2) 0.0500(4) Uani d . 1.00 . . C
C32 -0.3639(2) 0.2938(2) 0.0121(2) 0.0543(5) Uani d . 1.00 . . C
C33 -0.4290(2) 0.1855(2) -0.0585(2) 0.0493(5) Uani d . 1.00 . . C
C34 -0.3643(2) 0.13680(10) -0.1257(2) 0.0416(4) Uani d . 1.00 . . C
C35 -0.1699(3) 0.4724(2) 0.0920(3) 0.0754(7) Uani d . 1.00 . . C
C36 -0.5670(2) 0.1222(2) -0.0627(3) 0.0709(7) Uani d . 1.00 . . C
H5 0.2469 0.1977 0.0605 0.0381 Uiso calc . 1.00 . . H
H8 -0.0003 0.0121 0.3719 0.0538 Uiso calc . 1.00 . . H
H9 0.2021 0.0385 0.5825 0.0614 Uiso calc . 1.00 . . H
H10 0.4129 0.1394 0.5874 0.0618 Uiso calc . 1.00 . . H
H11 0.4260 0.2196 0.3842 0.0537 Uiso calc . 1.00 . . H
H14 -0.2142 0.0674 -0.2242 0.0391 Uiso calc . 1.00 . . H
H17 0.0404 0.2802 -0.5017 0.0619 Uiso calc . 1.00 . . H
H18 -0.1595 0.2402 -0.7269 0.0743 Uiso calc . 1.00 . . H
H19 -0.3715 0.1586 -0.7225 0.0713 Uiso calc . 1.00 . . H
H20 -0.3916 0.1132 -0.4964 0.0592 Uiso calc . 1.00 . . H
H22 0.1208 0.3399 0.2732 0.0517 Uiso calc . 1.00 . . H
H24 0.4221 0.6265 0.3806 0.0685 Uiso calc . 1.00 . . H
H26 0.4265 0.3685 0.1341 0.0525 Uiso calc . 1.00 . . H
H27A 0.2589 0.5733 0.5370 0.1026 Uiso calc . 1.00 . . H
H27B 0.1776 0.5939 0.3812 0.1026 Uiso calc . 1.00 . . H
H27C 0.1154 0.4886 0.4194 0.1026 Uiso calc . 1.00 . . H
H28A 0.5633 0.6293 0.2001 0.0982 Uiso calc . 1.00 . . H
H28B 0.6465 0.6105 0.3567 0.0982 Uiso calc . 1.00 . . H
H28C 0.6039 0.5337 0.1927 0.0982 Uiso calc . 1.00 . . H
H30 -0.0890 0.3435 -0.0492 0.0507 Uiso calc . 1.00 . . H
H32 -0.4069 0.3275 0.0591 0.0642 Uiso calc . 1.00 . . H
H34 -0.4075 0.0628 -0.1747 0.0495 Uiso calc . 1.00 . . H
H35A -0.0833 0.4898 0.1779 0.0886 Uiso calc . 1.00 . . H
H35B -0.1561 0.5077 0.0156 0.0886 Uiso calc . 1.00 . . H
H35C -0.2256 0.4936 0.1335 0.0886 Uiso calc . 1.00 . . H
H36A -0.5606 0.1290 0.0439 0.0834 Uiso calc . 1.00 . . H
H36B -0.6316 0.1484 -0.1178 0.0834 Uiso calc . 1.00 . . H
H36C -0.5970 0.0501 -0.1152 0.0834 Uiso calc . 1.00 . . H

loop_
_atom_site_aniso_label
_atom_site_aniso_U_11
_atom_site_aniso_U_22
_atom_site_aniso_U_33
_atom_site_aniso_U_12
_atom_site_aniso_U_13
_atom_site_aniso_U_23
O1 0.0329(6) 0.0610(8) 0.0545(8) 0.0115(6) 0.0176(6) 0.0268(6)
O2 0.0416(7) 0.0732(9) 0.0544(8) 0.0129(7) 0.0259(6) 0.0244(7)
C3 0.0343(8) 0.0358(8) 0.0349(8) 0.0144(7) 0.0165(7) 0.0108(6)
C4 0.0304(7) 0.0308(7) 0.0326(8) 0.0128(6) 0.0145(6) 0.0070(6)
C5 0.0297(7) 0.0328(7) 0.0347(8) 0.0120(6) 0.0141(6) 0.0075(6)
C6 0.0372(8) 0.0314(7) 0.0345(8) 0.0153(7) 0.0120(7) 0.0055(6)
C7 0.0388(8) 0.0341(8) 0.0350(8) 0.0165(7) 0.0158(7) 0.0095(6)
C8 0.0500(10) 0.0506(10) 0.0419(9) 0.0222(8) 0.0220(8) 0.0198(8)
C9 0.0650(10) 0.0580(10) 0.0394(10) 0.0310(10) 0.0201(9) 0.0214(9)
C10 0.0520(10) 0.0560(10) 0.0395(10) 0.0269(9) 0.0042(8) 0.0111(8)
C11 0.0369(9) 0.0434(9) 0.0437(10) 0.0136(8) 0.0070(7) 0.0069(8)
C12 0.0390(9) 0.0378(8) 0.0371(8) 0.0124(7) 0.0202(7) 0.0110(7)
C13 0.0340(8) 0.0312(7) 0.0331(8) 0.0126(6) 0.0163(6) 0.0085(6)
C14 0.0311(8) 0.0346(8) 0.0336(8) 0.0117(6) 0.0126(6) 0.0098(6)
C15 0.0442(9) 0.0368(8) 0.0325(8) 0.0191(7) 0.0147(7) 0.0084(6)
C16 0.0498(10) 0.0408(9) 0.0349(8) 0.0207(8) 0.0207(8) 0.0127(7)
C17 0.0690(10) 0.0620(10) 0.0440(10) 0.0310(10) 0.0327(10) 0.0238(9)
C18 0.091(2) 0.0780(10) 0.0390(10) 0.0480(10) 0.0320(10) 0.0270(10)
C19 0.0730(10) 0.0730(10) 0.0341(9) 0.0400(10) 0.0110(9) 0.0148(9)
C20 0.0510(10) 0.0560(10) 0.0397(10) 0.0253(9) 0.0113(8) 0.0110(8)
C21 0.0336(8) 0.0333(8) 0.0344(8) 0.0112(6) 0.0117(7) 0.0088(6)
C22 0.0463(10) 0.0385(9) 0.0480(10) 0.0145(8) 0.0234(8) 0.0085(8)
C23 0.0660(10) 0.0405(9) 0.0510(10) 0.0204(9) 0.0240(10) 0.0061(8)
C24 0.0630(10) 0.0336(9) 0.0570(10) 0.0071(9) 0.0150(10) 0.0045(8)
C25 0.0440(10) 0.0419(10) 0.0560(10) 0.0027(8) 0.0145(9) 0.0120(9)
C26 0.0358(9) 0.0424(9) 0.0510(10) 0.0109(7) 0.0182(8) 0.0109(8)
C27 0.114(2) 0.0580(10) 0.099(2) 0.0380(10) 0.060(2) 0.0010(10)
C28 0.0550(10) 0.0570(10) 0.105(2) -0.0040(10) 0.0310(10) 0.0180(10)
C29 0.0342(8) 0.0439(9) 0.0322(8) 0.0187(7) 0.0133(7) 0.0137(7)
C30 0.0442(10) 0.0448(9) 0.0480(10) 0.0209(8) 0.0225(8) 0.0163(8)
C31 0.0590(10) 0.0520(10) 0.0490(10) 0.0315(9) 0.0239(9) 0.0153(9)
C32 0.0560(10) 0.0780(10) 0.0490(10) 0.0430(10) 0.0277(9) 0.0210(10)
C33 0.0373(9) 0.0770(10) 0.0407(10) 0.0277(9) 0.0178(8) 0.0223(9)
C34 0.0339(8) 0.0517(10) 0.0373(9) 0.0158(8) 0.0134(7) 0.0143(7)
C35 0.093(2) 0.0580(10) 0.086(2) 0.0400(10) 0.043(2) 0.0130(10)
C36 0.0440(10) 0.109(2) 0.0630(10) 0.0280(10) 0.0290(10) 0.0230(10)

loop_
_atom_type_symbol
_atom_type_description
_atom_type_scat_dispersion_real
_atom_type_scat_dispersion_imag
_atom_type_scat_source
C C 0.003 0.002
;International Tables for Crystallography
(1992, Vol. C, Tables 4.2.6.8 and 6.1.1.4)
;
H H 0.000 0.000
;International Tables for Crystallography
(1992, Vol. C, Table 6.1.1.4)
;
O O 0.011 0.006
;International Tables for Crystallography
(1992, Vol. C, Tables 4.2.6.8 and 6.1.1.4)
;

loop_
_geom_angle_atom_site_label_1
_geom_angle_atom_site_label_2
_geom_angle_atom_site_label_3
_geom_angle
_geom_angle_publ_flag
O1 C3 C4 126.7(2) ?
O1 C3 C7 127.4(2) ?
C4 C3 C7 105.90(10) ?
C3 C4 C5 109.00(10) ?
C3 C4 C13 124.20(10) ?
C5 C4 C13 126.7(2) ?
C4 C5 C6 102.60(10) ?
C4 C5 C21 113.6(2) ?
C4 C5 H5 110.4 no
C6 C5 C21 109.30(10) ?
C6 C5 H5 110.3 no
C21 C5 H5 110.4 no
C5 C6 C7 112.20(10) ?
C5 C6 C11 128.0(2) ?
C7 C6 C11 119.8(2) ?
C3 C7 C6 110.0(2) ?
C3 C7 C8 128.4(2) ?
C6 C7 C8 121.6(2) ?
C7 C8 C9 118.3(2) ?
C7 C8 H8 121.1 no
C9 C8 H8 120.6 no
C8 C9 C10 120.4(2) ?
C8 C9 H9 119.7 no
C10 C9 H9 119.9 no
C9 C10 C11 121.2(2) ?
C9 C10 H10 119.2 no
C11 C10 H10 119.6 no
C6 C11 C10 118.8(2) ?
C6 C11 H11 120.5 no
C10 C11 H11 120.7 no
O2 C12 C13 126.5(2) ?
O2 C12 C16 127.3(2) ?
C13 C12 C16 106.00(10) ?
C4 C13 C12 123.30(10) ?
C4 C13 C14 127.6(2) ?
C12 C13 C14 109.00(10) ?
C13 C14 C15 102.50(10) ?
C13 C14 C29 114.30(10) ?
C13 C14 H14 109.4 no
C15 C14 C29 111.2(2) ?
C15 C14 H14 109.7 no
C29 C14 H14 109.5 no
C14 C15 C16 112.00(10) ?
C14 C15 C20 128.2(2) ?
C16 C15 C20 119.8(2) ?
C12 C16 C15 110.4(2) ?
C12 C16 C17 128.1(2) ?
C15 C16 C17 121.5(2) ?
C16 C17 C18 118.4(2) ?
C16 C17 H17 120.8 no
C18 C17 H17 120.9 no
C17 C18 C19 120.3(2) ?
C17 C18 H18 120.0 no
C19 C18 H18 119.7 no
C18 C19 C20 121.8(2) ?
C18 C19 H19 119.1 no
C20 C19 H19 119.2 no
C15 C20 C19 118.3(2) ?
C15 C20 H20 121.1 no
C19 C20 H20 120.6 no
C5 C21 C22 120.1(2) ?
C5 C21 C26 120.9(2) ?
C22 C21 C26 118.9(2) ?
C21 C22 C23 121.1(2) ?
C21 C22 H22 119.5 no
C23 C22 H22 119.4 no
C22 C23 C24 118.3(2) ?
C22 C23 C27 120.9(2) ?
C24 C23 C27 120.8(2) ?
C23 C24 C25 122.2(2) ?
C23 C24 H24 118.8 no
C25 C24 H24 119.0 no
C24 C25 C26 117.9(2) ?
C24 C25 C28 120.9(2) ?
C26 C25 C28 121.2(2) ?
C21 C26 C25 121.6(2) ?
C21 C26 H26 119.1 no
C25 C26 H26 119.3 no
C23 C27 H27A 109.2 no
C23 C27 H27B 109.3 no
C23 C27 H27C 109.3 no
H27A C27 H27B 109.2 no
H27A C27 H27C 109.7 no
H27B C27 H27C 110.1 no
C25 C28 H28A 109.7 no
C25 C28 H28B 109.7 no
C25 C28 H28C 108.7 no
H28A C28 H28B 109.8 no
H28A C28 H28C 109.4 no
H28B C28 H28C 109.5 no
C14 C29 C30 120.5(2) ?
C14 C29 C34 120.40(10) ?
C30 C29 C34 119.1(2) ?
C29 C30 C31 121.4(2) ?
C29 C30 H30 119.5 no
C31 C30 H30 119.2 no
C30 C31 C32 118.0(2) ?
C30 C31 C35 120.8(2) ?
C32 C31 C35 121.2(3) ?
C31 C32 C33 122.2(2) ?
C31 C32 H32 118.9 no
C33 C32 H32 118.9 no
C32 C33 C34 118.3(2) ?
C32 C33 C36 120.8(2) ?
C34 C33 C36 120.9(2) ?
C29 C34 C33 121.0(2) ?
C29 C34 H34 119.5 no
C33 C34 H34 119.5 no
C31 C35 H35A 109.0 no
C31 C35 H35B 109.9 no
C31 C35 H35C 109.5 no
H35A C35 H35B 109.3 no
H35A C35 H35C 108.9 no
H35B C35 H35C 110.3 no
C33 C36 H36A 109.6 no
C33 C36 H36B 109.7 no
C33 C36 H36C 110.0 no
H36A C36 H36B 108.7 no
H36A C36 H36C 109.4 no
H36B C36 H36C 109.5 no

loop_
_geom_bond_atom_site_label_1
_geom_bond_atom_site_label_2
_geom_bond_site_symmetry_1
_geom_bond_site_symmetry_2
_geom_bond_distance
_geom_bond_publ_flag
O1 C3 . . 1.211(2) yes
O2 C12 . . 1.213(2) yes
C3 C4 . . 1.508(3) yes
C3 C7 . . 1.478(2) yes
C4 C5 . . 1.519(2) yes
C4 C13 . . 1.337(2) yes
C5 C6 . . 1.518(3) yes
C5 C21 . . 1.526(2) yes
C5 H5 . . 0.949 no
C6 C7 . . 1.383(2) ?
C6 C11 . . 1.391(2) ?
C7 C8 . . 1.393(3) ?
C8 C9 . . 1.381(3) ?
C8 H8 . . 0.950 no
C9 C10 . . 1.389(3) ?
C9 H9 . . 0.945 no
C10 C11 . . 1.383(3) ?
C10 H10 . . 0.952 no
C11 H11 . . 0.953 no
C12 C13 . . 1.509(3) yes
C12 C16 . . 1.470(2) yes
C13 C14 . . 1.521(2) yes
C14 C15 . . 1.523(3) yes
C14 C29 . . 1.520(3) yes
C14 H14 . . 0.948 no
C15 C16 . . 1.384(3) ?
C15 C20 . . 1.392(2) ?
C16 C17 . . 1.402(3) ?
C17 C18 . . 1.372(3) ?
C17 H17 . . 0.953 no
C18 C19 . . 1.387(4) ?
C18 H18 . . 0.950 no
C19 C20 . . 1.387(3) ?
C19 H19 . . 0.948 no
C20 H20 . . 0.951 no
C21 C22 . . 1.387(3) ?
C21 C26 . . 1.383(3) ?
C22 C23 . . 1.392(3) ?
C22 H22 . . 0.951 no
C23 C24 . . 1.384(3) ?
C23 C27 . . 1.509(5) ?
C24 C25 . . 1.383(4) ?
C24 H24 . . 0.950 no
C25 C26 . . 1.393(3) ?
C25 C28 . . 1.506(4) ?
C26 H26 . . 0.951 no
C27 H27A . . 0.953 no
C27 H27B . . 0.949 no
C27 H27C . . 0.944 no
C28 H28A . . 0.948 no
C28 H28B . . 0.948 no
C28 H28C . . 0.954 no
C29 C30 . . 1.388(2) ?
C29 C34 . . 1.389(3) ?
C30 C31 . . 1.388(4) ?
C30 H30 . . 0.950 no
C31 C32 . . 1.386(3) ?
C31 C35 . . 1.509(3) ?
C32 C33 . . 1.386(3) ?
C32 H32 . . 0.948 no
C33 C34 . . 1.388(3) ?
C33 C36 . . 1.509(3) ?
C34 H34 . . 0.949 no
C35 H35A . . 0.959 no
C35 H35B . . 0.943 no
C35 H35C . . 0.948 no
C36 H36A . . 0.955 no
C36 H36B . . 0.954 no
C36 H36C . . 0.946 no

loop_
_geom_torsion_atom_site_label_1
_geom_torsion_atom_site_label_2
_geom_torsion_atom_site_label_3
_geom_torsion_atom_site_label_4
_geom_torsion
_geom_torsion_publ_flag
C3 C4 C13 C12 -166.8(2) yes
C3 C4 C13 C14 9.5(3) yes
C5 C4 C13 C12 10.1(3) yes
C5 C4 C13 C14 -173.6(2) yes
C3 C4 C5 C6 4.1(2) no
C3 C7 C6 C5 4.3(2) yes
C4 C3 C7 C6 -1.5(2) no
C4 C5 C6 C7 -5.2(2) yes
C5 C4 C3 C7 -1.9(2) no
C12 C13 C14 C15 2.8(2) no
C12 C16 C15 C14 0.6(2) no
C13 C12 C16 C15 1.3(2) no
C13 C14 C15 C16 -2.1(2) no
C14 C13 C12 C16 -2.6(2) no
